data_7108705
loop_
_publ_author_name
'Alan R. Crozier'
'Andre M. Bienfait'
'Cacilia Maichle-Mossmer'
'Karl W. Tornroos'
'Reiner Anwander'

_publ_section_title
;
 A homoleptic tetravalent cerium silylamide
;
_journal_name_full Chem.Commun.
_journal_page_first 87
_journal_paper_doi 10.1039/c2cc37404h
_journal_volume 49
_journal_year 2013
_chemical_formula_moiety 'C16 H56 Ce N4 Si8'
_chemical_formula_sum 'C16 H56 Ce N4 Si8'
_chemical_formula_weight 669.49
_chemical_name_systematic
;
?
;
_space_group_IT_number 14
_symmetry_cell_setting monoclinic
_symmetry_space_group_name_Hall '-P 2ybc'
_symmetry_space_group_name_H-M 'P 1 21/c 1'
_atom_sites_solution_hydrogens geom
_atom_sites_solution_primary direct
_atom_sites_solution_secondary difmap
_audit_creation_method SHELXL-97
_cell_angle_alpha 90.00
_cell_angle_beta 107.5590(10)
_cell_angle_gamma 90.00
_cell_formula_units_Z 4
_cell_length_a 18.3037(9)
_cell_length_b 11.1158(5)
_cell_length_c 18.8563(9)
_cell_measurement_reflns_used 9240
_cell_measurement_temperature 103(2)
_cell_measurement_theta_max 31.56
_cell_measurement_theta_min 2.28
_cell_volume 3657.8(3)
_computing_cell_refinement
;
Bruker (2008). SAINT, version 7.56A, Bruker AXS Inc., Madison,
Wisconsin, USA.
;
_computing_data_collection
;
Bruker (2008). APEX2, version 2008.5-0, Bruker AXS Inc., Madison,
Wisconsin, USA.
;
_computing_data_reduction
;
Bruker (2008). SAINT, version 7.56A, Bruker AXS Inc., Madison,
Wisconsin, USA.
;
_computing_molecular_graphics
;
Brandenburg, K. (2009). DIAMOND. Version 3.2c. Crystal Impact GbR, Bonn,
Germany.
;
_computing_publication_material
;
Bruker AXS (2008). SHELXTL. Version 2008/1. Bruker AXS Inc., Madison,
Wisconsin, USA.
;
_computing_structure_refinement
;
Sheldrick, G. M. (2008). Acta Crystallographica, A64, 112-122.
;
_computing_structure_solution
;
Sheldrick, G. M. (2008). Acta Crystallographica, A64, 112-122.
;
_diffrn_ambient_temperature 103(2)
_diffrn_measured_fraction_theta_full 0.999
_diffrn_measured_fraction_theta_max 0.999
_diffrn_measurement_device_type 'Bruker APEX-II CCD'
_diffrn_measurement_method '\w scans'
_diffrn_radiation_monochromator graphite
_diffrn_radiation_source 'Bruker TXS Rotating anode'
_diffrn_radiation_type MoK\a
_diffrn_radiation_wavelength 0.71073
_diffrn_reflns_av_R_equivalents 0.0443
_diffrn_reflns_av_sigmaI/netI 0.0281
_diffrn_reflns_limit_h_max 26
_diffrn_reflns_limit_h_min -26
_diffrn_reflns_limit_k_max 16
_diffrn_reflns_limit_k_min -16
_diffrn_reflns_limit_l_max 27
_diffrn_reflns_limit_l_min -27
_diffrn_reflns_number 65647
_diffrn_reflns_theta_full 31.58
_diffrn_reflns_theta_max 31.58
_diffrn_reflns_theta_min 2.15
_exptl_absorpt_coefficient_mu 1.518
_exptl_absorpt_correction_T_max 0.9038
_exptl_absorpt_correction_T_min 0.4439
_exptl_absorpt_correction_type multi-scan
_exptl_absorpt_process_details
;
SADABS version 2008/1, G.M Sheldrick, University of
G\"ttingen, Germany, 2008.
;
_exptl_crystal_colour red
_exptl_crystal_density_diffrn 1.216
_exptl_crystal_density_method 'not measured'
_exptl_crystal_description plate
_exptl_crystal_F_000 1400
_exptl_crystal_size_max 0.64
_exptl_crystal_size_mid 0.27
_exptl_crystal_size_min 0.07
_refine_diff_density_max 2.544
_refine_diff_density_min -0.562
_refine_diff_density_rms 0.102
_refine_ls_extinction_method none
_refine_ls_goodness_of_fit_ref 1.058
_refine_ls_hydrogen_treatment constr
_refine_ls_matrix_type full
_refine_ls_number_parameters 286
_refine_ls_number_reflns 12241
_refine_ls_number_restraints 0
_refine_ls_restrained_S_all 1.058
_refine_ls_R_factor_all 0.0279
_refine_ls_R_factor_gt 0.0243
_refine_ls_shift/su_max 0.002
_refine_ls_shift/su_mean 0.000
_refine_ls_structure_factor_coef Fsqd
_refine_ls_weighting_details 'calc w=1/[\s^2^(Fo^2^)+(0.0369P)^2^+0.9562P] where P=(Fo^2^+2Fc^2^)/3'
_refine_ls_weighting_scheme calc
_refine_ls_wR_factor_gt 0.0636
_refine_ls_wR_factor_ref 0.0662
_reflns_number_gt 11126
_reflns_number_total 12241
_reflns_threshold_expression I>2\s(I)
_cod_data_source_file c2cc37404h.txt
_cod_data_source_block Compound2
_cod_original_sg_symbol_H-M P2(1)/c
_cod_database_code 7108705

loop_
_symmetry_equiv_pos_as_xyz
'x, y, z'
'-x, y+1/2, -z+1/2'
'-x, -y, -z'
'x, -y-1/2, z-1/2'

loop_
_atom_site_label
_atom_site_type_symbol
_atom_site_fract_x
_atom_site_fract_y
_atom_site_fract_z
_atom_site_U_iso_or_equiv
_atom_site_adp_type
_atom_site_occupancy
_atom_site_symmetry_multiplicity
_atom_site_calc_flag
_atom_site_refinement_flags
Ce1 Ce 0.248469(3) 0.609486(6) 0.254682(4) 0.01445(3) Uani 1 1 d .
Si1 Si 0.06846(2) 0.66604(4) 0.22369(2) 0.02111(7) Uani 1 1 d .
HI1 H 0.0932 0.5463 0.2547 0.036(5) Uiso 1 1 calc R
N1 N 0.14994(6) 0.73887(10) 0.22064(6) 0.0192(2) Uani 1 1 d .
C1 C -0.00353(9) 0.63943(16) 0.13151(9) 0.0305(3) Uani 1 1 d .
H1A H -0.0218 0.7168 0.1079 0.046 Uiso 1 1 calc R
H1B H -0.0469 0.5940 0.1382 0.046 Uiso 1 1 calc R
H1C H 0.0201 0.5934 0.0999 0.046 Uiso 1 1 calc R
Si2 Si 0.16088(2) 0.88522(3) 0.19717(2) 0.02226(8) Uani 1 1 d .
HI2 H 0.2393 0.8977 0.1925 0.038(6) Uiso 1 1 calc R
N2 N 0.25964(6) 0.51531(10) 0.36233(6) 0.0192(2) Uani 1 1 d .
C2 C 0.01968(9) 0.73628(18) 0.28688(9) 0.0370(4) Uani 1 1 d .
H2A H 0.0580 0.7593 0.3336 0.055 Uiso 1 1 calc R
H2B H -0.0163 0.6785 0.2972 0.055 Uiso 1 1 calc R
H2C H -0.0084 0.8079 0.2631 0.055 Uiso 1 1 calc R
Si3 Si 0.21278(2) 0.55354(4) 0.42523(2) 0.02456(8) Uani 1 1 d .
HI3 H 0.1767 0.6714 0.4030 0.034(5) Uiso 1 1 calc R
N3 N 0.21673(6) 0.48756(10) 0.15487(6) 0.01906(19) Uani 1 1 d .
C3 C 0.09417(11) 0.92873(16) 0.10496(10) 0.0392(4) Uani 1 1 d .
H3A H 0.0984 0.8707 0.0673 0.059 Uiso 1 1 calc R
H3B H 0.1075 1.0092 0.0916 0.059 Uiso 1 1 calc R
H3C H 0.0415 0.9293 0.1075 0.059 Uiso 1 1 calc R
Si4 Si 0.32265(3) 0.39940(4) 0.36814(2) 0.02939(9) Uani 1 1 d .
HI4 H 0.3359 0.3932 0.2951 0.042(6) Uiso 1 1 calc R
N4 N 0.36691(6) 0.69067(11) 0.28420(6) 0.0215(2) Uani 1 1 d .
C4 C 0.15055(12) 0.99372(15) 0.26904(11) 0.0421(4) Uani 1 1 d .
H4A H 0.0985 0.9885 0.2732 0.063 Uiso 1 1 calc R
H4B H 0.1600 1.0756 0.2546 0.063 Uiso 1 1 calc R
H4C H 0.1877 0.9741 0.3171 0.063 Uiso 1 1 calc R
Si5 Si 0.22880(3) 0.57161(4) 0.08322(2) 0.02474(8) Uani 1 1 d .
HI5 H 0.2604 0.6870 0.1168 0.036(5) Uiso 1 1 calc R
C5 C 0.13514(12) 0.4450(2) 0.42481(11) 0.0554(6) Uani 1 1 d .
H5A H 0.1043 0.4289 0.3734 0.083 Uiso 1 1 calc R
H5B H 0.1024 0.4792 0.4523 0.083 Uiso 1 1 calc R
H5C H 0.1578 0.3697 0.4485 0.083 Uiso 1 1 calc R
Si6 Si 0.18450(2) 0.34233(3) 0.15467(2) 0.01965(7) Uani 1 1 d .
HI6 H 0.1696 0.3221 0.2261 0.030(5) Uiso 1 1 calc R
C6 C 0.27848(10) 0.56871(18) 0.52186(8) 0.0361(4) Uani 1 1 d .
H6A H 0.3013 0.4903 0.5394 0.054 Uiso 1 1 calc R
H6B H 0.2495 0.5973 0.5546 0.054 Uiso 1 1 calc R
H6C H 0.3191 0.6264 0.5224 0.054 Uiso 1 1 calc R
Si7 Si 0.44031(2) 0.64456(4) 0.25134(2) 0.02435(8) Uani 1 1 d .
HI7 H 0.4192 0.5261 0.2165 0.038(5) Uiso 1 1 calc R
C7 C 0.28467(17) 0.24929(17) 0.38311(13) 0.0648(7) Uani 1 1 d .
H7A H 0.2846 0.2425 0.4349 0.097 Uiso 1 1 calc R
H7B H 0.3172 0.1861 0.3724 0.097 Uiso 1 1 calc R
H7C H 0.2323 0.2402 0.3499 0.097 Uiso 1 1 calc R
Si8 Si 0.36870(2) 0.80328(4) 0.34666(2) 0.02347(8) Uani 1 1 d .
HI8 H 0.2900 0.8121 0.3509 0.034(5) Uiso 1 1 calc R
C8 C 0.41843(11) 0.4210(2) 0.43716(11) 0.0478(5) Uani 1 1 d .
H8A H 0.4380 0.5011 0.4307 0.072 Uiso 1 1 calc R
H8B H 0.4538 0.3596 0.4296 0.072 Uiso 1 1 calc R
H8C H 0.4141 0.4137 0.4875 0.072 Uiso 1 1 calc R
C9 C 0.30032(13) 0.5116(2) 0.04006(11) 0.0479(5) Uani 1 1 d .
H9A H 0.3485 0.4950 0.0790 0.072 Uiso 1 1 calc R
H9B H 0.3093 0.5711 0.0052 0.072 Uiso 1 1 calc R
H9C H 0.2808 0.4371 0.0132 0.072 Uiso 1 1 calc R
C10 C 0.13984(12) 0.61081(15) 0.00819(10) 0.0397(4) Uani 1 1 d .
H10A H 0.1170 0.5375 -0.0182 0.060 Uiso 1 1 calc R
H10B H 0.1522 0.6666 -0.0268 0.060 Uiso 1 1 calc R
H10C H 0.1034 0.6490 0.0300 0.060 Uiso 1 1 calc R
C11 C 0.25741(10) 0.22953(15) 0.14722(11) 0.0389(4) Uani 1 1 d .
H11A H 0.2659 0.2369 0.0985 0.058 Uiso 1 1 calc R
H11B H 0.2389 0.1483 0.1527 0.058 Uiso 1 1 calc R
H11C H 0.3056 0.2441 0.1865 0.058 Uiso 1 1 calc R
C12 C 0.09330(9) 0.31424(14) 0.07945(9) 0.0321(3) Uani 1 1 d .
H12A H 0.0548 0.3732 0.0831 0.048 Uiso 1 1 calc R
H12B H 0.0749 0.2329 0.0847 0.048 Uiso 1 1 calc R
H12C H 0.1022 0.3218 0.0309 0.048 Uiso 1 1 calc R
C13 C 0.45640(12) 0.74677(19) 0.17921(11) 0.0449(4) Uani 1 1 d .
H13A H 0.4083 0.7571 0.1390 0.067 Uiso 1 1 calc R
H13B H 0.4952 0.7119 0.1591 0.067 Uiso 1 1 calc R
H13C H 0.4742 0.8252 0.2016 0.067 Uiso 1 1 calc R
C14 C 0.53249(9) 0.6260(2) 0.32711(11) 0.0415(4) Uani 1 1 d .
H14A H 0.5487 0.7039 0.3510 0.062 Uiso 1 1 calc R
H14B H 0.5718 0.5956 0.3061 0.062 Uiso 1 1 calc R
H14C H 0.5254 0.5688 0.3640 0.062 Uiso 1 1 calc R
C15 C 0.39200(10) 0.95521(15) 0.31772(12) 0.0408(4) Uani 1 1 d .
H15A H 0.4453 0.9565 0.3171 0.061 Uiso 1 1 calc R
H15B H 0.3850 1.0156 0.3530 0.061 Uiso 1 1 calc R
H15C H 0.3579 0.9735 0.2679 0.061 Uiso 1 1 calc R
C16 C 0.43043(9) 0.77762(18) 0.44390(9) 0.0361(4) Uani 1 1 d .
H16A H 0.4169 0.7006 0.4619 0.054 Uiso 1 1 calc R
H16B H 0.4225 0.8428 0.4758 0.054 Uiso 1 1 calc R
H16C H 0.4843 0.7760 0.4451 0.054 Uiso 1 1 calc R

loop_
_atom_site_aniso_label
_atom_site_aniso_U_11
_atom_site_aniso_U_22
_atom_site_aniso_U_33
_atom_site_aniso_U_23
_atom_site_aniso_U_13
_atom_site_aniso_U_12
Ce1 0.01556(4) 0.01418(4) 0.01331(4) -0.00028(2) 0.00387(3) 0.00089(2)
Si1 0.01803(16) 0.02490(17) 0.01891(16) -0.00080(13) 0.00333(13) -0.00136(13)
N1 0.0185(5) 0.0175(5) 0.0201(5) -0.0006(4) 0.0036(4) 0.0019(4)
C1 0.0244(7) 0.0382(8) 0.0243(7) -0.0016(6) 0.0006(5) -0.0069(6)
Si2 0.02106(17) 0.01691(16) 0.0281(2) 0.00003(13) 0.00639(15) 0.00227(12)
N2 0.0222(5) 0.0196(5) 0.0146(4) 0.0000(4) 0.0040(4) -0.0007(4)
C2 0.0230(7) 0.0574(11) 0.0320(8) -0.0098(7) 0.0106(6) -0.0016(7)
Si3 0.02388(18) 0.0336(2) 0.01722(16) -0.00159(14) 0.00776(14) -0.00400(15)
N3 0.0237(5) 0.0169(5) 0.0163(5) -0.0017(4) 0.0057(4) -0.0020(4)
C3 0.0378(9) 0.0304(8) 0.0414(9) 0.0146(7) 0.0000(7) 0.0018(7)
Si4 0.0415(2) 0.0249(2) 0.01748(18) 0.00073(13) 0.00234(17) 0.01252(16)
N4 0.0166(5) 0.0263(5) 0.0216(5) 0.0007(4) 0.0059(4) -0.0002(4)
C4 0.0562(11) 0.0236(7) 0.0498(11) -0.0077(7) 0.0213(9) 0.0046(7)
Si5 0.0348(2) 0.02378(18) 0.01716(16) -0.00328(13) 0.01007(15) -0.00900(15)
C5 0.0454(11) 0.0926(17) 0.0301(9) -0.0062(10) 0.0145(8) -0.0386(11)
Si6 0.02325(17) 0.01553(15) 0.01940(16) -0.00115(12) 0.00525(13) -0.00084(13)
C6 0.0366(8) 0.0526(10) 0.0192(7) -0.0085(6) 0.0086(6) -0.0098(8)
Si7 0.01859(17) 0.0316(2) 0.02434(18) -0.00161(15) 0.00866(14) -0.00063(14)
C7 0.113(2) 0.0224(8) 0.0461(12) 0.0077(8) 0.0039(12) 0.0062(11)
Si8 0.01691(16) 0.02517(18) 0.02719(19) -0.00275(14) 0.00494(14) -0.00050(13)
C8 0.0394(10) 0.0653(12) 0.0304(9) -0.0004(9) -0.0020(7) 0.0278(9)
C9 0.0587(12) 0.0565(12) 0.0407(10) -0.0143(9) 0.0331(9) -0.0123(10)
C10 0.0548(11) 0.0349(9) 0.0217(7) 0.0073(6) -0.0001(7) -0.0110(7)
C11 0.0374(9) 0.0233(7) 0.0558(11) -0.0067(7) 0.0135(8) 0.0060(6)
C12 0.0333(8) 0.0262(7) 0.0295(7) -0.0009(6) -0.0015(6) -0.0071(6)
C13 0.0459(10) 0.0528(11) 0.0461(10) 0.0095(9) 0.0292(9) 0.0001(9)
C14 0.0190(7) 0.0665(12) 0.0379(9) -0.0096(8) 0.0070(6) 0.0066(7)
C15 0.0334(8) 0.0283(8) 0.0591(12) -0.0011(7) 0.0116(8) -0.0085(6)
C16 0.0284(7) 0.0487(10) 0.0277(7) -0.0096(7) 0.0034(6) 0.0053(7)

loop_
_atom_type_symbol
_atom_type_description
_atom_type_scat_dispersion_real
_atom_type_scat_dispersion_imag
_atom_type_scat_source
C C 0.0033 0.0016 'International Tables Vol C Tables 4.2.6.8 and 6.1.1.4'
H H 0.0000 0.0000 'International Tables Vol C Tables 4.2.6.8 and 6.1.1.4'
N N 0.0061 0.0033 'International Tables Vol C Tables 4.2.6.8 and 6.1.1.4'
Si Si 0.0817 0.0704 'International Tables Vol C Tables 4.2.6.8 and 6.1.1.4'
Ce Ce -0.2486 2.6331 'International Tables Vol C Tables 4.2.6.8 and 6.1.1.4'

loop_
_geom_angle_atom_site_label_1
_geom_angle_atom_site_label_2
_geom_angle_atom_site_label_3
_geom_angle
N2 Ce1 N1 113.89(4)
N2 Ce1 N3 114.03(4)
N1 Ce1 N3 99.47(4)
N2 Ce1 N4 98.35(4)
N1 Ce1 N4 116.33(4)
N3 Ce1 N4 115.70(4)
N2 Ce1 Si5 144.48(3)
N1 Ce1 Si5 87.66(3)
N3 Ce1 Si5 31.30(3)
N4 Ce1 Si5 96.29(3)
N2 Ce1 Si4 31.01(3)
N1 Ce1 Si4 143.71(3)
N3 Ce1 Si4 94.04(3)
N4 Ce1 Si4 86.81(3)
Si5 Ce1 Si4 118.834(12)
N2 Ce1 Si8 87.91(3)
N1 Ce1 Si8 94.92(3)
N3 Ce1 Si8 145.40(3)
N4 Ce1 Si8 31.00(3)
Si5 Ce1 Si8 119.414(11)
Si4 Ce1 Si8 92.613(12)
N2 Ce1 Si1 93.68(3)
N1 Ce1 Si1 30.16(3)
N3 Ce1 Si1 88.51(3)
N4 Ce1 Si1 144.91(3)
Si5 Ce1 Si1 92.608(11)
Si4 Ce1 Si1 118.014(12)
Si8 Ce1 Si1 117.740(10)
N2 Ce1 Si2 127.06(3)
N1 Ce1 Si2 24.58(3)
N3 Ce1 Si2 106.97(3)
N4 Ce1 Si2 92.45(3)
Si5 Ce1 Si2 84.215(11)
Si4 Ce1 Si2 156.898(11)
Si8 Ce1 Si2 75.642(10)
Si1 Ce1 Si2 54.745(10)
N1 Si1 C1 114.97(7)
N1 Si1 C2 114.43(7)
C1 Si1 C2 108.86(8)
C1 Si1 Ce1 122.30(6)
C2 Si1 Ce1 128.73(5)
Si1 N1 Si2 128.91(7)
Si1 N1 Ce1 108.68(5)
Si2 N1 Ce1 122.41(6)
N1 Si2 C3 113.14(7)
N1 Si2 C4 112.38(7)
C3 Si2 C4 109.19(9)
C3 Si2 Ce1 129.12(6)
C4 Si2 Ce1 118.78(6)
Si4 N2 Si3 127.67(7)
Si4 N2 Ce1 106.60(5)
Si3 N2 Ce1 125.73(6)
N2 Si3 C5 112.14(8)
N2 Si3 C6 112.90(7)
C5 Si3 C6 109.22(8)
Si5 N3 Si6 129.60(7)
Si5 N3 Ce1 105.64(5)
Si6 N3 Ce1 124.74(6)
N2 Si4 C8 115.04(8)
N2 Si4 C7 114.17(10)
C8 Si4 C7 109.05(11)
C8 Si4 Ce1 119.84(8)
C7 Si4 Ce1 131.05(8)
Si8 N4 Si7 127.67(7)
Si8 N4 Ce1 106.23(5)
Si7 N4 Ce1 126.08(6)
N3 Si5 C10 115.92(7)
N3 Si5 C9 115.14(8)
C10 Si5 C9 108.76(10)
C10 Si5 Ce1 123.30(7)
C9 Si5 Ce1 127.94(7)
N3 Si6 C12 112.80(6)
N3 Si6 C11 112.23(7)
C12 Si6 C11 109.08(8)
N4 Si7 C13 113.23(8)
N4 Si7 C14 112.45(7)
C13 Si7 C14 108.74(10)
N4 Si8 C16 116.44(7)
N4 Si8 C15 114.82(8)
C16 Si8 C15 107.61(9)
C16 Si8 Ce1 123.06(6)
C15 Si8 Ce1 129.33(6)

loop_
_geom_bond_atom_site_label_1
_geom_bond_atom_site_label_2
_geom_bond_distance
Ce1 N2 2.2378(11)
Ce1 N1 2.2438(11)
Ce1 N3 2.2488(11)
Ce1 N4 2.2574(11)
Ce1 Si5 3.1714(4)
Ce1 Si4 3.1814(4)
Ce1 Si8 3.1919(4)
Ce1 Si1 3.2297(4)
Ce1 Si2 3.4773(4)
Si1 N1 1.7131(12)
Si1 C1 1.8609(15)
Si1 C2 1.8624(16)
N1 Si2 1.7134(12)
Si2 C3 1.8620(17)
Si2 C4 1.8659(17)
N2 Si4 1.7106(12)
N2 Si3 1.7135(12)
Si3 C5 1.8626(19)
Si3 C6 1.8634(16)
N3 Si5 1.7108(11)
N3 Si6 1.7185(11)
Si4 C8 1.857(2)
Si4 C7 1.862(2)
N4 Si8 1.7123(12)
N4 Si7 1.7187(12)
Si5 C10 1.8581(19)
Si5 C9 1.8613(19)
Si6 C12 1.8620(15)
Si6 C11 1.8671(16)
Si7 C13 1.8625(18)
Si7 C14 1.8644(18)
Si8 C16 1.8628(16)
Si8 C15 1.8634(18)

loop_
_geom_torsion_atom_site_label_1
_geom_torsion_atom_site_label_2
_geom_torsion_atom_site_label_3
_geom_torsion_atom_site_label_4
_geom_torsion
N2 Ce1 Si1 N1 134.17(6)
N3 Ce1 Si1 N1 -111.85(6)
N4 Ce1 Si1 N1 24.01(8)
Si5 Ce1 Si1 N1 -80.81(6)
Si4 Ce1 Si1 N1 154.36(6)
Si8 Ce1 Si1 N1 44.60(6)
Si2 Ce1 Si1 N1 0.23(6)
N2 Ce1 Si1 C1 -133.79(7)
N1 Ce1 Si1 C1 92.04(9)
N3 Ce1 Si1 C1 -19.81(7)
N4 Ce1 Si1 C1 116.04(8)
Si5 Ce1 Si1 C1 11.23(7)
Si4 Ce1 Si1 C1 -113.60(6)
Si8 Ce1 Si1 C1 136.64(6)
Si2 Ce1 Si1 C1 92.27(7)
N2 Ce1 Si1 C2 50.59(9)
N1 Ce1 Si1 C2 -83.58(10)
N3 Ce1 Si1 C2 164.57(9)
N4 Ce1 Si1 C2 -59.57(10)
Si5 Ce1 Si1 C2 -164.39(8)
Si4 Ce1 Si1 C2 70.78(8)
Si8 Ce1 Si1 C2 -38.98(8)
Si2 Ce1 Si1 C2 -83.35(8)
C1 Si1 N1 Si2 69.21(11)
C2 Si1 N1 Si2 -57.89(11)
Ce1 Si1 N1 Si2 -179.51(12)
C1 Si1 N1 Ce1 -111.28(7)
C2 Si1 N1 Ce1 121.63(8)
N2 Ce1 N1 Si1 -51.52(7)
N3 Ce1 N1 Si1 70.17(6)
N4 Ce1 N1 Si1 -164.87(5)
Si5 Ce1 N1 Si1 99.26(5)
Si4 Ce1 N1 Si1 -40.19(8)
Si8 Ce1 N1 Si1 -141.41(5)
Si2 Ce1 N1 Si1 -179.55(11)
N2 Ce1 N1 Si2 128.03(7)
N3 Ce1 N1 Si2 -110.28(7)
N4 Ce1 N1 Si2 14.68(8)
Si5 Ce1 N1 Si2 -81.19(6)
Si4 Ce1 N1 Si2 139.36(5)
Si8 Ce1 N1 Si2 38.14(7)
Si1 Ce1 N1 Si2 179.55(11)
Si1 N1 Si2 C3 -53.56(12)
Ce1 N1 Si2 C3 126.99(9)
Si1 N1 Si2 C4 70.68(11)
Ce1 N1 Si2 C4 -108.77(9)
Si1 N1 Si2 Ce1 179.45(14)
N2 Ce1 Si2 N1 -64.48(8)
N3 Ce1 Si2 N1 75.31(8)
N4 Ce1 Si2 N1 -166.86(7)
Si5 Ce1 Si2 N1 97.06(7)
Si4 Ce1 Si2 N1 -79.26(8)
Si8 Ce1 Si2 N1 -140.57(7)
Si1 Ce1 Si2 N1 -0.28(7)
N2 Ce1 Si2 C3 -135.70(9)
N1 Ce1 Si2 C3 -71.21(11)
N3 Ce1 Si2 C3 4.10(9)
N4 Ce1 Si2 C3 121.93(9)
Si5 Ce1 Si2 C3 25.84(8)
Si4 Ce1 Si2 C3 -150.47(8)
Si8 Ce1 Si2 C3 148.22(8)
Si1 Ce1 Si2 C3 -71.49(8)
N2 Ce1 Si2 C4 22.76(8)
N1 Ce1 Si2 C4 87.25(10)
N3 Ce1 Si2 C4 162.56(8)
N4 Ce1 Si2 C4 -79.61(8)
Si5 Ce1 Si2 C4 -175.70(8)
Si4 Ce1 Si2 C4 7.99(8)
Si8 Ce1 Si2 C4 -53.32(8)
Si1 Ce1 Si2 C4 86.97(8)
N1 Ce1 N2 Si4 166.96(5)
N3 Ce1 N2 Si4 53.73(6)
N4 Ce1 N2 Si4 -69.31(6)
Si5 Ce1 N2 Si4 44.03(8)
Si8 Ce1 N2 Si4 -98.59(5)
Si1 Ce1 N2 Si4 143.74(5)
Si2 Ce1 N2 Si4 -168.80(3)
N1 Ce1 N2 Si3 -12.61(8)
N3 Ce1 N2 Si3 -125.84(7)
N4 Ce1 N2 Si3 111.12(7)
Si5 Ce1 N2 Si3 -135.54(5)
Si4 Ce1 N2 Si3 -179.57(12)
Si8 Ce1 N2 Si3 81.84(7)
Si1 Ce1 N2 Si3 -35.83(7)
Si2 Ce1 N2 Si3 11.63(9)
Si4 N2 Si3 C5 -72.59(12)
Ce1 N2 Si3 C5 106.88(10)
Si4 N2 Si3 C6 51.30(11)
Ce1 N2 Si3 C6 -129.23(9)
N2 Ce1 N3 Si5 -169.14(5)
N1 Ce1 N3 Si5 69.27(6)
N4 Ce1 N3 Si5 -56.12(7)
Si4 Ce1 N3 Si5 -144.53(5)
Si8 Ce1 N3 Si5 -43.98(8)
Si1 Ce1 N3 Si5 97.49(5)
Si2 Ce1 N3 Si5 45.20(6)
N2 Ce1 N3 Si6 12.73(9)
N1 Ce1 N3 Si6 -108.86(7)
N4 Ce1 N3 Si6 125.74(7)
Si5 Ce1 N3 Si6 -178.13(12)
Si4 Ce1 N3 Si6 37.34(7)
Si8 Ce1 N3 Si6 137.88(5)
Si1 Ce1 N3 Si6 -80.64(7)
Si2 Ce1 N3 Si6 -132.94(6)
Si3 N2 Si4 C8 -72.82(12)
Ce1 N2 Si4 C8 107.62(9)
Si3 N2 Si4 C7 54.38(12)
Ce1 N2 Si4 C7 -125.18(9)
Si3 N2 Si4 Ce1 179.55(12)
N1 Ce1 Si4 N2 -20.41(8)
N3 Ce1 Si4 N2 -132.42(6)
N4 Ce1 Si4 N2 112.02(6)
Si5 Ce1 Si4 N2 -152.55(6)
Si8 Ce1 Si4 N2 81.55(6)
Si1 Ce1 Si4 N2 -41.96(6)
Si2 Ce1 Si4 N2 23.27(7)
N2 Ce1 Si4 C8 -95.47(9)
N1 Ce1 Si4 C8 -115.87(9)
N3 Ce1 Si4 C8 132.11(8)
N4 Ce1 Si4 C8 16.55(8)
Si5 Ce1 Si4 C8 111.98(8)
Si8 Ce1 Si4 C8 -13.91(8)
Si1 Ce1 Si4 C8 -137.42(8)
Si2 Ce1 Si4 C8 -72.20(8)
N2 Ce1 Si4 C7 81.44(13)
N1 Ce1 Si4 C7 61.04(13)
N3 Ce1 Si4 C7 -50.98(12)
N4 Ce1 Si4 C7 -166.54(12)
Si5 Ce1 Si4 C7 -71.11(12)
Si8 Ce1 Si4 C7 163.00(12)
Si1 Ce1 Si4 C7 39.49(12)
Si2 Ce1 Si4 C7 104.71(12)
N2 Ce1 N4 Si8 -71.59(6)
N1 Ce1 N4 Si8 50.37(7)
N3 Ce1 N4 Si8 166.59(5)
Si5 Ce1 N4 Si8 140.87(5)
Si4 Ce1 N4 Si8 -100.45(5)
Si1 Ce1 N4 Si8 37.19(9)
Si2 Ce1 N4 Si8 56.43(5)
N2 Ce1 N4 Si7 107.06(8)
N1 Ce1 N4 Si7 -130.98(7)
N3 Ce1 N4 Si7 -14.77(9)
Si5 Ce1 N4 Si7 -40.48(7)
Si4 Ce1 N4 Si7 78.19(7)
Si8 Ce1 N4 Si7 178.64(12)
Si1 Ce1 N4 Si7 -144.17(5)
Si2 Ce1 N4 Si7 -124.93(7)
Si6 N3 Si5 C10 66.05(12)
Ce1 N3 Si5 C10 -111.96(8)
Si6 N3 Si5 C9 -62.48(12)
Ce1 N3 Si5 C9 119.51(8)
Si6 N3 Si5 Ce1 178.01(12)
N2 Ce1 Si5 N3 17.23(8)
N1 Ce1 Si5 N3 -112.58(6)
N4 Ce1 Si5 N3 131.18(6)
Si4 Ce1 Si5 N3 41.36(6)
Si8 Ce1 Si5 N3 153.09(6)
Si1 Ce1 Si5 N3 -82.82(6)
Si2 Ce1 Si5 N3 -136.99(6)
N2 Ce1 Si5 C10 110.85(8)
N1 Ce1 Si5 C10 -18.97(7)
N3 Ce1 Si5 C10 93.62(9)
N4 Ce1 Si5 C10 -135.21(7)
Si4 Ce1 Si5 C10 134.98(6)
Si8 Ce1 Si5 C10 -113.30(6)
Si1 Ce1 Si5 C10 10.80(6)
Si2 Ce1 Si5 C10 -43.37(6)
N2 Ce1 Si5 C9 -70.18(10)
N1 Ce1 Si5 C9 160.01(9)
N3 Ce1 Si5 C9 -87.41(10)
N4 Ce1 Si5 C9 43.77(9)
Si4 Ce1 Si5 C9 -46.05(9)
Si8 Ce1 Si5 C9 65.68(9)
Si1 Ce1 Si5 C9 -170.23(9)
Si2 Ce1 Si5 C9 135.60(9)
Si5 N3 Si6 C12 -49.93(11)
Ce1 N3 Si6 C12 127.74(8)
Si5 N3 Si6 C11 73.77(11)
Ce1 N3 Si6 C11 -108.56(9)
Si8 N4 Si7 C13 -77.37(12)
Ce1 N4 Si7 C13 104.28(10)
Si8 N4 Si7 C14 46.38(12)
Ce1 N4 Si7 C14 -131.98(9)
Si7 N4 Si8 C16 -67.54(11)
Ce1 N4 Si8 C16 111.08(8)
Si7 N4 Si8 C15 59.50(11)
Ce1 N4 Si8 C15 -121.89(7)
Si7 N4 Si8 Ce1 -178.61(12)
N2 Ce1 Si8 N4 110.05(7)
N1 Ce1 Si8 N4 -136.14(6)
N3 Ce1 Si8 N4 -21.59(8)
Si5 Ce1 Si8 N4 -46.06(6)
Si4 Ce1 Si8 N4 79.39(6)
Si1 Ce1 Si8 N4 -156.88(6)
Si2 Ce1 Si8 N4 -120.76(6)
N2 Ce1 Si8 C16 15.55(7)
N1 Ce1 Si8 C16 129.35(7)
N3 Ce1 Si8 C16 -116.10(8)
N4 Ce1 Si8 C16 -94.51(9)
Si5 Ce1 Si8 C16 -140.57(6)
Si4 Ce1 Si8 C16 -15.12(6)
Si1 Ce1 Si8 C16 108.61(6)
Si2 Ce1 Si8 C16 144.73(6)
N2 Ce1 Si8 C15 -164.91(9)
N1 Ce1 Si8 C15 -51.11(9)
N3 Ce1 Si8 C15 63.44(10)
N4 Ce1 Si8 C15 85.03(10)
Si5 Ce1 Si8 C15 38.98(8)
Si4 Ce1 Si8 C15 164.42(8)
Si1 Ce1 Si8 C15 -71.85(8)
Si2 Ce1 Si8 C15 -35.73(8)
